data_2204757
loop_
_publ_author_name
'Feng-Yi Xia'
'Xin-Hua Li'
'Xin-Xiang Lei'

_publ_section_title
;
 (2,2'-Bipyridine)bromodiimidazolecopper(II) bromide
;
_journal_issue 12
_journal_name_full 'Acta Crystallographica Section E'
_journal_page_first m1955
_journal_page_last m1956
_journal_paper_doi 10.1107/S1600536804030284
_journal_volume 60
_journal_year 2004
_chemical_formula_iupac '[Cu (C10 H8 N2) (C3 H4 N2 )2 Br].Br'
_chemical_formula_moiety 'C16 H16 Br Cu N6, Br'
_chemical_formula_sum 'C16 H16 Br2 Cu N6'
_chemical_formula_weight 515.71
_chemical_name_systematic
;
 ?
;
_space_group_IT_number 14
_symmetry_cell_setting monoclinic
_symmetry_space_group_name_Hall '-P 2ybc'
_symmetry_space_group_name_H-M 'P 1 21/c 1'
_atom_sites_solution_hydrogens geom
_atom_sites_solution_primary direct
_atom_sites_solution_secondary difmap
_audit_creation_method SHELXL-97
_cell_angle_alpha 90.00
_cell_angle_beta 97.560(6)
_cell_angle_gamma 90.00
_cell_formula_units_Z 4
_cell_length_a 13.121(5)
_cell_length_b 8.731(3)
_cell_length_c 16.205(6)
_cell_measurement_reflns_used 3180
_cell_measurement_temperature 298(2)
_cell_measurement_theta_max 25.09
_cell_measurement_theta_min 1.57
_cell_volume 1840.3(12)
_computing_cell_refinement 'SAINT (Bruker, 2002)'
_computing_data_collection 'SMART (Bruker, 2002)'
_computing_data_reduction SAINT
_computing_molecular_graphics 'XP in SHELXTL (Bruker, 2002)'
_computing_publication_material SHELXL97
_computing_structure_refinement 'SHELXL97 (Sheldrick, 1997)'
_computing_structure_solution 'SHELXS97 (Sheldrick, 1997)'
_diffrn_ambient_temperature 298(2)
_diffrn_measured_fraction_theta_full 0.971
_diffrn_measured_fraction_theta_max 0.971
_diffrn_measurement_device_type 'Bruker APEX area-detector diffractometer'
_diffrn_measurement_method '\f and \w scans'
_diffrn_radiation_monochromator graphite
_diffrn_radiation_source 'fine-focus sealed tube'
_diffrn_radiation_type MoK\a
_diffrn_radiation_wavelength 0.71073
_diffrn_reflns_av_R_equivalents 0.0283
_diffrn_reflns_av_sigmaI/netI 0.0385
_diffrn_reflns_limit_h_max 10
_diffrn_reflns_limit_h_min -15
_diffrn_reflns_limit_k_max 10
_diffrn_reflns_limit_k_min -10
_diffrn_reflns_limit_l_max 19
_diffrn_reflns_limit_l_min -18
_diffrn_reflns_number 8504
_diffrn_reflns_theta_full 25.09
_diffrn_reflns_theta_max 25.09
_diffrn_reflns_theta_min 1.57
_diffrn_standards_decay_% 0
_diffrn_standards_number 0
_exptl_absorpt_coefficient_mu 5.541
_exptl_absorpt_correction_T_max 0.82
_exptl_absorpt_correction_T_min 0.50
_exptl_absorpt_correction_type multi-scan
_exptl_absorpt_process_details '(SADABS; Bruker, 2002)'
_exptl_crystal_colour blue
_exptl_crystal_density_diffrn 1.861
_exptl_crystal_density_method 'not measured'
_exptl_crystal_description prism
_exptl_crystal_F_000 1012.0
_exptl_crystal_size_max 0.25
_exptl_crystal_size_mid 0.19
_exptl_crystal_size_min 0.15
_refine_diff_density_max 0.540
_refine_diff_density_min -0.382
_refine_ls_extinction_method none
_refine_ls_goodness_of_fit_ref 1.047
_refine_ls_hydrogen_treatment constr
_refine_ls_matrix_type full
_refine_ls_number_parameters 226
_refine_ls_number_reflns 3180
_refine_ls_number_restraints 0
_refine_ls_restrained_S_all 1.047
_refine_ls_R_factor_all 0.0475
_refine_ls_R_factor_gt 0.0343
_refine_ls_shift/su_max 0.001
_refine_ls_shift/su_mean <0.001
_refine_ls_structure_factor_coef Fsqd
_refine_ls_weighting_details 'calc w = 1/[\s^2^(Fo^2^)+(0.0650P)^2^] where P = (Fo^2^+2Fc^2^)/3'
_refine_ls_weighting_scheme calc
_refine_ls_wR_factor_gt 0.0909
_refine_ls_wR_factor_ref 0.1084
_reflns_number_gt 2536
_reflns_number_total 3180
_reflns_threshold_expression I>2\s(I)
_cod_data_source_file ng6059.cif
_cod_data_source_block I
_cod_depositor_comments
;
The following automatic conversions were performed:
'_symmetry_cell_setting' value 'Monoclinic' changed to 'monoclinic'
according to '/home/saulius/struct/CIF-dictionaries/cif_core.dic'
dictionary named 'cif_core.dic' version 2.4.1 from 2010-06-29.

Automatic conversion script
Id: cif_fix_enum 1527 2010-12-29 10:47:43Z saulius 

The following automatic conversions were performed:

'_symmetry_cell_setting' value 'Monoclinic' changed to 'monoclinic'
according to /home/saulius/struct/CIF-dictionaries/cif_core.dic
dictionary named 'cif_core.dic' version 2.4.1 from 2010-06-29.

Automatic conversion script
Id: cif_fix_values 1715 2011-07-08 13:25:40Z adriana 
;
_cod_original_cell_volume 1840.2(11)
_cod_original_sg_symbol_H-M 'P 21/c'
_cod_database_code 2204757
_cod_database_fobs_code 2204757

loop_
_symmetry_equiv_pos_as_xyz
'x, y, z'
'-x, y+1/2, -z+1/2'
'-x, -y, -z'
'x, -y-1/2, z-1/2'

loop_
_atom_site_label
_atom_site_fract_x
_atom_site_fract_y
_atom_site_fract_z
_atom_site_U_iso_or_equiv
_atom_site_adp_type
_atom_site_calc_flag
_atom_site_refinement_flags
_atom_site_occupancy
_atom_site_type_symbol
Br1 0.81906(4) 0.54969(5) -0.00362(3) 0.05326(18) Uani d . 1 Br
Br2 0.70482(3) 0.02184(6) 0.21618(3) 0.04965(18) Uani d . 1 Br
Cu1 0.77800(3) 0.29466(6) 0.09347(3) 0.03975(18) Uani d . 1 Cu
N1 0.6332(2) 0.2670(4) 0.0334(2) 0.0360(8) Uani d . 1 N
N3 0.9127(2) 0.3087(4) 0.1670(2) 0.0380(8) Uani d . 1 N
N5 0.8347(2) 0.1378(4) 0.0228(2) 0.0354(8) Uani d . 1 N
N2 0.6992(2) 0.4244(4) 0.1660(2) 0.0338(8) Uani d . 1 N
C5 0.5592(3) 0.3316(4) 0.0724(3) 0.0354(9) Uani d . 1 C
C16 0.8260(3) -0.0109(5) 0.0336(3) 0.0422(10) Uani d . 1 C
H16 0.7967 -0.0561 0.0768 0.051 Uiso calc R 1 H
C4 0.4563(3) 0.3177(5) 0.0396(3) 0.0490(11) Uani d . 1 C
H4 0.4057 0.3623 0.0668 0.059 Uiso calc R 1 H
N6 0.8649(3) -0.0874(4) -0.0259(2) 0.0440(9) Uani d . 1 N
H6N 0.8662 -0.1853 -0.0311 0.053 Uiso calc R 1 H
N4 1.0755(3) 0.3503(4) 0.2121(3) 0.0520(10) Uani d . 1 N
H4N 1.1378 0.3820 0.2139 0.062 Uiso calc R 1 H
C6 0.5969(3) 0.4198(4) 0.1478(2) 0.0337(9) Uani d . 1 C
C15 0.9023(4) 0.0157(5) -0.0768(3) 0.0438(11) Uani d . 1 C
H15 0.9351 -0.0055 -0.1231 0.053 Uiso calc R 1 H
C13 0.9979(3) 0.3740(5) 0.1492(3) 0.0474(11) Uani d . 1 C
H13 1.0039 0.4283 0.1007 0.057 Uiso calc R 1 H
C12 1.0375(4) 0.2691(6) 0.2704(3) 0.0542(12) Uani d . 1 C
H12 1.0739 0.2366 0.3205 0.065 Uiso calc R 1 H
C11 0.9379(3) 0.2420(5) 0.2447(3) 0.0463(11) Uani d . 1 C
H11 0.8932 0.1878 0.2739 0.056 Uiso calc R 1 H
C7 0.5331(3) 0.4971(5) 0.1940(3) 0.0473(11) Uani d . 1 C
H7 0.4621 0.4904 0.1806 0.057 Uiso calc R 1 H
C3 0.4301(4) 0.2394(6) -0.0318(3) 0.0550(13) Uani d . 1 C
H3 0.3613 0.2299 -0.0539 0.066 Uiso calc R 1 H
C1 0.6052(3) 0.1909(5) -0.0369(3) 0.0492(11) Uani d . 1 C
H1 0.6560 0.1469 -0.0641 0.059 Uiso calc R 1 H
C14 0.8826(3) 0.1543(5) -0.0471(3) 0.0413(10) Uani d . 1 C
H14 0.8988 0.2472 -0.0702 0.050 Uiso calc R 1 H
C2 0.5041(4) 0.1745(6) -0.0712(3) 0.0561(12) Uani d . 1 C
H2 0.4870 0.1201 -0.1204 0.067 Uiso calc R 1 H
C10 0.7403(4) 0.5111(5) 0.2303(3) 0.0473(11) Uani d . 1 C
H10 0.8115 0.5151 0.2429 0.057 Uiso calc R 1 H
C9 0.6809(4) 0.5948(6) 0.2785(3) 0.0521(12) Uani d . 1 C
H9 0.7114 0.6559 0.3219 0.063 Uiso calc R 1 H
C8 0.5759(4) 0.5859(6) 0.2611(3) 0.0568(13) Uani d . 1 C
H8 0.5340 0.6383 0.2935 0.068 Uiso calc R 1 H

loop_
_atom_site_aniso_label
_atom_site_aniso_U_11
_atom_site_aniso_U_22
_atom_site_aniso_U_33
_atom_site_aniso_U_12
_atom_site_aniso_U_13
_atom_site_aniso_U_23
Br1 0.0465(3) 0.0403(3) 0.0764(4) 0.0040(2) 0.0209(2) 0.0122(2)
Br2 0.0267(3) 0.0645(3) 0.0571(3) 0.00046(19) 0.0031(2) 0.0073(2)
Cu1 0.0220(3) 0.0519(4) 0.0446(3) 0.0049(2) 0.0017(2) -0.0146(2)
N1 0.0275(18) 0.0396(19) 0.0400(19) 0.0012(14) 0.0006(14) 0.0009(15)
N3 0.0215(17) 0.044(2) 0.049(2) -0.0010(14) 0.0072(15) -0.0093(16)
N5 0.0274(18) 0.038(2) 0.0412(19) 0.0028(14) 0.0044(15) -0.0041(15)
N2 0.0261(18) 0.0371(19) 0.0388(19) 0.0012(14) 0.0060(14) -0.0039(15)
C5 0.025(2) 0.034(2) 0.048(2) 0.0025(17) 0.0060(17) 0.0101(18)
C16 0.035(2) 0.047(3) 0.044(2) -0.0013(19) 0.003(2) 0.005(2)
C4 0.025(2) 0.056(3) 0.066(3) 0.000(2) 0.003(2) 0.010(2)
N6 0.045(2) 0.034(2) 0.052(2) 0.0044(16) 0.0019(17) -0.0075(17)
N4 0.025(2) 0.054(2) 0.076(3) -0.0043(17) 0.0019(19) -0.014(2)
C6 0.027(2) 0.034(2) 0.041(2) 0.0024(17) 0.0077(17) 0.0077(17)
C15 0.044(3) 0.051(3) 0.037(2) 0.002(2) 0.008(2) -0.007(2)
C13 0.030(2) 0.051(3) 0.062(3) 0.001(2) 0.012(2) -0.001(2)
C12 0.043(3) 0.060(3) 0.055(3) 0.005(2) -0.012(2) -0.009(2)
C11 0.036(2) 0.055(3) 0.046(3) -0.003(2) -0.002(2) -0.001(2)
C7 0.032(2) 0.055(3) 0.058(3) 0.008(2) 0.016(2) 0.004(2)
C3 0.031(2) 0.062(3) 0.068(3) -0.007(2) -0.012(2) 0.011(3)
C1 0.040(3) 0.056(3) 0.048(3) 0.005(2) -0.006(2) -0.010(2)
C14 0.039(2) 0.043(3) 0.042(2) -0.0014(19) 0.0081(19) 0.0032(19)
C2 0.047(3) 0.062(3) 0.054(3) -0.002(2) -0.015(2) -0.007(2)
C10 0.033(2) 0.052(3) 0.057(3) 0.004(2) 0.006(2) -0.012(2)
C9 0.064(3) 0.048(3) 0.044(3) 0.001(2) 0.009(2) -0.013(2)
C8 0.055(3) 0.056(3) 0.064(3) 0.013(2) 0.027(3) -0.005(3)

loop_
_atom_type_symbol
_atom_type_description
_atom_type_scat_dispersion_real
_atom_type_scat_dispersion_imag
_atom_type_scat_source
C C 0.0033 0.0016 'International Tables Vol C Tables 4.2.6.8 and 6.1.1.4'
H H 0.0000 0.0000 'International Tables Vol C Tables 4.2.6.8 and 6.1.1.4'
N N 0.0061 0.0033 'International Tables Vol C Tables 4.2.6.8 and 6.1.1.4'
Cu Cu 0.3201 1.2651 'International Tables Vol C Tables 4.2.6.8 and 6.1.1.4'
Br Br -0.2901 2.4595 'International Tables Vol C Tables 4.2.6.8 and 6.1.1.4'

loop_
_geom_angle_atom_site_label_1
_geom_angle_atom_site_label_2
_geom_angle_atom_site_label_3
_geom_angle
_geom_angle_publ_flag
N5 Cu1 N3 90.96(13) yes
N5 Cu1 N2 169.17(13) yes
N3 Cu1 N2 95.70(13) yes
N5 Cu1 N1 92.28(13) yes
N3 Cu1 N1 171.65(13) yes
N2 Cu1 N1 80.01(13) yes
N5 Cu1 Br1 96.25(10) yes
N3 Cu1 Br1 93.75(10) yes
N2 Cu1 Br1 91.83(10) yes
N1 Cu1 Br1 93.54(9) yes
C1 N1 C5 118.4(4) ?
C1 N1 Cu1 127.3(3) ?
C5 N1 Cu1 114.3(3) ?
C13 N3 C11 105.8(4) ?
C13 N3 Cu1 127.1(3) ?
C11 N3 Cu1 127.0(3) ?
C16 N5 C14 105.6(4) ?
C16 N5 Cu1 123.8(3) ?
C14 N5 Cu1 130.4(3) ?
C6 N2 C10 118.5(3) ?
C6 N2 Cu1 115.7(3) ?
C10 N2 Cu1 125.8(3) ?
N1 C5 C4 120.5(4) ?
N1 C5 C6 115.0(3) ?
C4 C5 C6 124.5(4) ?
N5 C16 N6 110.6(4) ?
N5 C16 H16 124.7 ?
N6 C16 H16 124.7 ?
C3 C4 C5 119.9(4) ?
C3 C4 H4 120.1 ?
C5 C4 H4 120.1 ?
C16 N6 C15 108.2(4) ?
C16 N6 H6N 125.9 ?
C15 N6 H6N 125.9 ?
C12 N4 C13 107.5(4) ?
C12 N4 H4N 126.2 ?
C13 N4 H4N 126.2 ?
N2 C6 C7 122.2(4) ?
N2 C6 C5 114.6(3) ?
C7 C6 C5 123.1(4) ?
C14 C15 N6 106.1(4) ?
C14 C15 H15 126.9 ?
N6 C15 H15 126.9 ?
N3 C13 N4 110.0(4) ?
N3 C13 H13 125.0 ?
N4 C13 H13 125.0 ?
N4 C12 C11 108.2(4) ?
N4 C12 H12 125.9 ?
C11 C12 H12 125.9 ?
C12 C11 N3 108.4(4) ?
C12 C11 H11 125.8 ?
N3 C11 H11 125.8 ?
C6 C7 C8 119.2(4) ?
C6 C7 H7 120.4 ?
C8 C7 H7 120.4 ?
C4 C3 C2 119.9(4) ?
C4 C3 H3 120.1 ?
C2 C3 H3 120.1 ?
N1 C1 C2 122.8(4) ?
N1 C1 H1 118.6 ?
C2 C1 H1 118.6 ?
C15 C14 N5 109.4(4) ?
C15 C14 H14 125.3 ?
N5 C14 H14 125.3 ?
C3 C2 C1 118.6(5) ?
C3 C2 H2 120.7 ?
C1 C2 H2 120.7 ?
N2 C10 C9 122.5(4) ?
N2 C10 H10 118.7 ?
C9 C10 H10 118.7 ?
C8 C9 C10 118.6(4) ?
C8 C9 H9 120.7 ?
C10 C9 H9 120.7 ?
C9 C8 C7 119.0(4) ?
C9 C8 H8 120.5 ?
C7 C8 H8 120.5 ?

loop_
_geom_bond_atom_site_label_1
_geom_bond_atom_site_label_2
_geom_bond_distance
_geom_bond_publ_flag
Br1 Cu1 2.8189(10) yes
Cu1 N5 1.991(3) yes
Cu1 N3 2.002(3) yes
Cu1 N2 2.013(3) yes
Cu1 N1 2.031(3) yes
N1 C1 1.328(5) ?
N1 C5 1.350(5) ?
N3 C13 1.320(5) ?
N3 C11 1.386(6) ?
N5 C16 1.317(5) ?
N5 C14 1.374(5) ?
N2 C6 1.335(5) ?
N2 C10 1.343(6) ?
C5 C4 1.389(5) ?
C5 C6 1.474(6) ?
C16 N6 1.328(6) ?
C16 H16 0.9300 ?
C4 C3 1.349(7) ?
C4 H4 0.9300 ?
N6 C15 1.356(6) ?
N6 H6N 0.8600 ?
N4 C12 1.330(6) ?
N4 C13 1.358(6) ?
N4 H4N 0.8600 ?
C6 C7 1.372(6) ?
C15 C14 1.340(6) ?
C15 H15 0.9300 ?
C13 H13 0.9300 ?
C12 C11 1.340(6) ?
C12 H12 0.9300 ?
C11 H11 0.9300 ?
C7 C8 1.392(7) ?
C7 H7 0.9300 ?
C3 C2 1.355(7) ?
C3 H3 0.9300 ?
C1 C2 1.376(6) ?
C1 H1 0.9300 ?
C14 H14 0.9300 ?
C2 H2 0.9300 ?
C10 C9 1.383(6) ?
C10 H10 0.9300 ?
C9 C8 1.371(7) ?
C9 H9 0.9300 ?
C8 H8 0.9300 ?

loop_
_geom_hbond_atom_site_label_D
_geom_hbond_atom_site_label_H
_geom_hbond_atom_site_label_A
_geom_hbond_site_symmetry_A
_geom_hbond_distance_DH
_geom_hbond_distance_HA
_geom_hbond_distance_DA
_geom_hbond_angle_DHA
_geom_hbond_publ_flag
N4 H4N Br2 2_755 0.86 2.53 3.320(4) 152 yes
N6 H6N Br1 1_545 0.86 2.45 3.254(4) 156 yes

loop_
_geom_torsion_atom_site_label_1
_geom_torsion_atom_site_label_2
_geom_torsion_atom_site_label_3
_geom_torsion_atom_site_label_4
_geom_torsion
N5 Cu1 N1 C1 -11.4(4)
N3 Cu1 N1 C1 -124.2(9)
N2 Cu1 N1 C1 176.2(4)
Br1 Cu1 N1 C1 85.0(4)
N5 Cu1 N1 C5 166.7(3)
N3 Cu1 N1 C5 54.0(10)
N2 Cu1 N1 C5 -5.6(3)
Br1 Cu1 N1 C5 -96.8(3)
N5 Cu1 N3 C13 73.2(4)
N2 Cu1 N3 C13 -115.3(4)
N1 Cu1 N3 C13 -173.9(8)
Br1 Cu1 N3 C13 -23.1(3)
N5 Cu1 N3 C11 -101.6(3)
N2 Cu1 N3 C11 69.9(3)
N1 Cu1 N3 C11 11.2(11)
Br1 Cu1 N3 C11 162.1(3)
N3 Cu1 N5 C16 93.9(3)
N2 Cu1 N5 C16 -34.1(9)
N1 Cu1 N5 C16 -78.4(3)
Br1 Cu1 N5 C16 -172.2(3)
N3 Cu1 N5 C14 -90.8(4)
N2 Cu1 N5 C14 141.1(6)
N1 Cu1 N5 C14 96.9(4)
Br1 Cu1 N5 C14 3.1(4)
N5 Cu1 N2 C6 -38.9(8)
N3 Cu1 N2 C6 -166.6(3)
N1 Cu1 N2 C6 6.2(3)
Br1 Cu1 N2 C6 99.4(3)
N5 Cu1 N2 C10 140.0(7)
N3 Cu1 N2 C10 12.3(4)
N1 Cu1 N2 C10 -174.9(4)
Br1 Cu1 N2 C10 -81.7(4)
C1 N1 C5 C4 0.3(6)
Cu1 N1 C5 C4 -178.1(3)
C1 N1 C5 C6 -177.3(4)
Cu1 N1 C5 C6 4.3(4)
C14 N5 C16 N6 -0.5(5)
Cu1 N5 C16 N6 175.8(3)
N1 C5 C4 C3 -0.1(6)
C6 C5 C4 C3 177.2(4)
N5 C16 N6 C15 1.1(5)
C10 N2 C6 C7 -1.7(6)
Cu1 N2 C6 C7 177.3(3)
C10 N2 C6 C5 175.4(4)
Cu1 N2 C6 C5 -5.6(4)
N1 C5 C6 N2 0.8(5)
C4 C5 C6 N2 -176.7(4)
N1 C5 C6 C7 177.9(4)
C4 C5 C6 C7 0.4(6)
C16 N6 C15 C14 -1.3(5)
C11 N3 C13 N4 0.4(5)
Cu1 N3 C13 N4 -175.3(3)
C12 N4 C13 N3 -0.3(5)
C13 N4 C12 C11 0.1(5)
N4 C12 C11 N3 0.2(5)
C13 N3 C11 C12 -0.4(5)
Cu1 N3 C11 C12 175.4(3)
N2 C6 C7 C8 1.2(7)
C5 C6 C7 C8 -175.7(4)
C5 C4 C3 C2 0.0(7)
C5 N1 C1 C2 -0.4(7)
Cu1 N1 C1 C2 177.7(4)
N6 C15 C14 N5 1.0(5)
C16 N5 C14 C15 -0.3(5)
Cu1 N5 C14 C15 -176.3(3)
C4 C3 C2 C1 -0.1(7)
N1 C1 C2 C3 0.3(7)
C6 N2 C10 C9 0.4(7)
Cu1 N2 C10 C9 -178.5(4)
N2 C10 C9 C8 1.5(7)
C10 C9 C8 C7 -2.0(7)
C6 C7 C8 C9 0.8(7)
